data_2000714
loop_
_publ_author_name
'Flippen-Anderson, J. L.'
'George, C.'
'Gilardi, R.'

_publ_section_title
;
 Structure of
 2,4,6-trinitro-8,10-dipropionyl-2,4,6,8,10-pentaazabicyclo[5.3.0]decane
;
_journal_issue 8
_journal_name_full 'Acta Crystallographica Section C'
_journal_page_first 1530
_journal_page_last 1531
_journal_paper_doi 10.1107/S0108270191015123
_journal_volume 48
_journal_year 1992
_chemical_formula_moiety 'C11 H18 N8 O8'
_chemical_formula_sum 'C11 H18 N8 O8'
_chemical_formula_weight 390.3
_symmetry_cell_setting orthorhombic
_symmetry_space_group_name_H-M 'P b c a'
_cell_angle_alpha 90
_cell_angle_beta 90
_cell_angle_gamma 90
_cell_formula_units_Z 8
_cell_length_a 6.552(2)
_cell_length_b 25.794(6)
_cell_length_c 19.412(5)
_cell_volume 3280.7(15)
_diffrn_radiation_type Cu
_diffrn_radiation_wavelength 1.54184
_exptl_absorpt_coefficient_mu 1.12
_exptl_crystal_density_diffrn 1.581
_exptl_crystal_F_000 1632
_cod_data_source_file hh0579.cif
_cod_data_source_block hh0579a
_cod_original_cell_volume 3281(2)
_cod_database_code 2000714

loop_
_atom_site_label
_atom_site_fract_x
_atom_site_fract_y
_atom_site_fract_z
_atom_site_U_iso_or_equiv
C(1) -.1231(8) .1559(2) .8926(2) .041(2)
N(2) -.1446(6) .1675(2) .9672(2) .0370(10)
N(2') -.3278(8) .1864(2) .9888(2) .047(2)
O(2A) -.3282(6) .21360(10) 1.0403(2) .066(2)
O(2B) -.4803(6) .1747(2) .9557(2) .0620(10)
C(3) .0395(8) .1771(2) 1.0090(2) .041(2)
N(4) .1174(6) .13090(10) 1.0411(2) .0430(10)
N(4') .0405(7) .1170(2) 1.1066(2) .054(2)
O(4A) .1101(7) .0782(2) 1.1328(2) .071(2)
O(4B) -.0790(7) .1471(2) 1.1327(2) .076(2)
C(5) .1741(8) .0886(2) .9963(2) .042(2)
N(6) .0229(6) .07510(10) .9452(2) .0380(10)
N(6') -.1540(8) .0537(2) .9695(2) .051(2)
O(6A) -.3008(7) .0510(2) .9305(2) .076(2)
O(6B) -.1531(6) .03740(10) 1.0286(2) .0630(10)
C(7) -.0063(8) .1052(2) .8809(2) .041(2)
N(8) .1881(6) .12020(10) .8525(2) .0390(10)
C(9) .1891(8) .1745(2) .8308(2) .042(2)
N(10) -.0030(6) .19410(10) .8571(2) .0390(10)
C(11) .3234(9) .0869(2) .8213(2) .044(2)
C(12) .3025(9) .0302(2) .8386(2) .052(2)
O(13) .4594(6) .10410(10) .7852(2) .0610(10)
C(14) -.0841(9) .2422(2) .8449(2) .041(2)
C(15) .0445(8) .2792(2) .8045(2) .049(2)
O(16) -.2521(6) .25240(10) .8669(2) .0550(10)
C(17) .4438(10) -.0054(2) .7988(3) .079(3)
C(18) -.0332(9) .3345(2) .8096(2) .058(2)
H(1) -.2608 .1547 .8757 ?
H(3A) .0065 .2018 1.0442 ?
H(3B) .1435 .1912 .9796 ?
H(5A) .2972 .0981 .9726 ?
H(5B) .1991 .0587 1.0244 ?
H(7) -.0820 .0829 .8507 ?
H(9A) .1950 .1773 .7815 ?
H(9B) .3022 .1928 .8507 ?
H(12A) .3299 .0258 .8868 ?
H(12B) .1645 .0201 .8289 ?
H(15A) .1820 .2779 .8217 ?
H(15B) .0433 .2689 .7571 ?
H(17A) .4252 -.0410 .8116 ?
H(17B) .5803 .0052 .8099 ?
H(17C) .4216 -.0016 .7501 ?
H(18A) .0530 .3553 .7807 ?
H(18B) -.0278 .3474 .8560 ?
H(18C) -.1711 .3361 .7930 ?

loop_
_geom_bond_atom_site_label_1
_geom_bond_atom_site_label_2
_geom_bond_distance
C(1) N(2) 1.486(5)
C(1) N(10) 1.437(6)
N(2) C(3) 1.474(6)
N(2') O(2B) 1.225(6)
N(4) N(4') 1.413(5)
N(4') O(4A) 1.212(6)
C(5) N(6) 1.445(6)
N(6) C(7) 1.481(5)
N(6') O(6B) 1.224(5)
N(8) C(9) 1.463(6)
C(9) N(10) 1.449(6)
C(11) C(12) 1.506(7)
C(12) C(17) 1.515(8)
C(14) O(16) 1.209(7)
C(1) C(7) 1.532(7)
N(2) N(2') 1.361(6)
N(2') O(2A) 1.221(5)
C(3) N(4) 1.439(6)
N(4) C(5) 1.444(6)
N(4') O(4B) 1.213(6)
N(6) N(6') 1.367(6)
N(6') O(6A) 1.226(6)
C(7) N(8) 1.441(6)
N(8) C(11) 1.375(6)
N(10) C(14) 1.371(6)
C(11) O(13) 1.218(6)
C(14) C(15) 1.495(7)
C(15) C(18) 1.517(7)
